data_2022890
loop_
_publ_author_name
'Rajendrakumar, Satyasree'
'Surampudi Venkata Sai Durga, Anuja'
'Balasubramanian, Sridhar'

_publ_section_title
;
 Strategic synthon approach in obtaining cocrystals and cocrystal
 polymorphs of a high-Z&#x2032; system deferiprone -- an anti-thalassemia
 drug
;
_journal_coeditor_code LO5093
_journal_issue 6
_journal_name_full 'Acta Crystallographica Section B Structural Science, Crystal Engineering and Materials'
_journal_page_first 946
_journal_page_last 964
_journal_paper_doi 10.1107/S205252062100980X
_journal_volume 77
_journal_year 2021
_chemical_formula_moiety '2(C7 H9 N O2), 3(C6 H6 O2)'
_chemical_formula_sum 'C32 H36 N2 O10'
_chemical_formula_weight 608.63
_chemical_name_systematic 'Deferiprone-Catechol (2:3) cocrystal'
_space_group_crystal_system monoclinic
_space_group_IT_number 4
_space_group_name_Hall 'P 2yb'
_space_group_name_H-M_alt 'P 1 21 1'
_atom_sites_solution_hydrogens geom
_audit_creation_method SHELXL-2018/3
_cell_angle_alpha 90
_cell_angle_beta 90.927(7)
_cell_angle_gamma 90
_cell_formula_units_Z 2
_cell_length_a 6.9488(17)
_cell_length_b 9.982(2)
_cell_length_c 20.881(5)
_cell_measurement_reflns_used 9899
_cell_measurement_temperature 100(2)
_cell_measurement_theta_max 30.58
_cell_measurement_theta_min 2.83
_cell_volume 1448.2(6)
_computing_cell_refinement '<i>SAINT</i> (Bruker, 2016)'
_computing_data_collection '<i>APEX3</i> (Bruker, 2016)'
_computing_data_reduction 'Bruker SAINT'
_computing_molecular_graphics 'DIAMOND (Brandenburg & Putz, 2005)'
_computing_publication_material 'Bruker SHELXTL'
_computing_structure_refinement 'SHELXL-2018/3 (Sheldrick, 2018)'
_computing_structure_solution '<i>SHELXT</i> (Sheldrick, 2015)'
_diffrn_ambient_temperature 100(2)
_diffrn_measured_fraction_theta_full 0.995
_diffrn_measured_fraction_theta_max 0.990
_diffrn_measurement_device_type 'Bruker D8 QUEST PHOTON-100'
_diffrn_measurement_method '\w and \f'
_diffrn_radiation_type MoK\a
_diffrn_radiation_wavelength 0.71073
_diffrn_reflns_av_R_equivalents 0.0490
_diffrn_reflns_av_unetI/netI 0.0435
_diffrn_reflns_Laue_measured_fraction_full 0.995
_diffrn_reflns_Laue_measured_fraction_max 0.990
_diffrn_reflns_limit_h_max 9
_diffrn_reflns_limit_h_min -9
_diffrn_reflns_limit_k_max 14
_diffrn_reflns_limit_k_min -14
_diffrn_reflns_limit_l_max 29
_diffrn_reflns_limit_l_min -29
_diffrn_reflns_number 34096
_diffrn_reflns_point_group_measured_fraction_full 0.990
_diffrn_reflns_point_group_measured_fraction_max 0.985
_diffrn_reflns_theta_full 25.242
_diffrn_reflns_theta_max 30.604
_diffrn_reflns_theta_min 2.261
_diffrn_source microfocus
_exptl_absorpt_coefficient_mu 0.104
_exptl_absorpt_correction_T_max 0.7461
_exptl_absorpt_correction_T_min 0.6487
_exptl_absorpt_correction_type multi-scan
_exptl_absorpt_process_details 'SADABS, Bruker, 2016'
_exptl_crystal_colour colorless
_exptl_crystal_density_diffrn 1.396
_exptl_crystal_description block
_exptl_crystal_F_000 644
_exptl_crystal_size_max 0.320
_exptl_crystal_size_mid 0.280
_exptl_crystal_size_min 0.210
_refine_diff_density_max 0.409
_refine_diff_density_min -0.406
_refine_diff_density_rms 0.088
_refine_ls_abs_structure_details
;
 Flack x determined using 3652 quotients [(I+)-(I-)]/[(I+)+(I-)]
 (Parsons, Flack and Wagner, Acta Cryst. B69 (2013) 249-259).
;
_refine_ls_abs_structure_Flack 0.3(2)
_refine_ls_extinction_method none
_refine_ls_goodness_of_fit_ref 1.112
_refine_ls_hydrogen_treatment constr
_refine_ls_matrix_type full
_refine_ls_number_parameters 458
_refine_ls_number_reflns 8799
_refine_ls_number_restraints 1
_refine_ls_restrained_S_all 1.112
_refine_ls_R_factor_all 0.0639
_refine_ls_R_factor_gt 0.0616
_refine_ls_shift/su_max 0.000
_refine_ls_shift/su_mean 0.000
_refine_ls_structure_factor_coef Fsqd
_refine_ls_weighting_details 'w=1/[\s^2^(Fo^2^)+(0.0525P)^2^+2.4574P] where P=(Fo^2^+2Fc^2^)/3'
_refine_ls_weighting_scheme calc
_refine_ls_wR_factor_gt 0.1666
_refine_ls_wR_factor_ref 0.1679
_reflns_Friedel_coverage 0.891
_reflns_Friedel_fraction_full 0.984
_reflns_Friedel_fraction_max 0.979
_reflns_number_gt 8447
_reflns_number_total 8799
_reflns_threshold_expression 'I > 2\s(I)'
_cod_data_source_file lo5093sup1.cif
_cod_data_source_block KA1036_0m_Def-cat_2_3
_cod_original_cell_volume 1448.3(6)
_cod_original_sg_symbol_H-M 'P 21'
_cod_database_code 2022890
_shelx_shelxl_version_number 2018/3
_shelx_space_group_comment
;
The symmetry employed for this shelxl refinement is uniquely defined
by the following loop, which should always be used as a source of
symmetry information in preference to the above space-group names.
They are only intended as comments.
;
_shelx_estimated_absorpt_t_min 0.967
_shelx_estimated_absorpt_t_max 0.978

loop_
_space_group_symop_operation_xyz
'x, y, z'
'-x, y+1/2, -z'

loop_
_atom_site_label
_atom_site_type_symbol
_atom_site_fract_x
_atom_site_fract_y
_atom_site_fract_z
_atom_site_U_iso_or_equiv
_atom_site_adp_type
_atom_site_occupancy
_atom_site_site_symmetry_order
_atom_site_calc_flag
_atom_site_refinement_flags_posn
_atom_site_refinement_flags_adp
_atom_site_refinement_flags_occupancy
_atom_site_disorder_assembly
_atom_site_disorder_group
C1A C 0.2719(5) 0.6492(4) 0.13991(16) 0.0161(6) Uani 1 1 d . . . . .
C2A C 0.3566(5) 0.5416(4) 0.16957(16) 0.0146(6) Uani 1 1 d . . . . .
C3A C 0.2540(5) 0.4203(4) 0.18182(16) 0.0156(6) Uani 1 1 d . . . . .
C4A C 0.0574(6) 0.4202(5) 0.16367(19) 0.0225(8) Uani 1 1 d . . . . .
H4A H -0.018600 0.342786 0.170995 0.027 Uiso 1 1 calc R U . . .
C5A C -0.0237(6) 0.5296(5) 0.13590(19) 0.0245(8) Uani 1 1 d . . . . .
H5A H -0.157042 0.528008 0.125068 0.029 Uiso 1 1 calc R U . . .
C6A C -0.0145(7) 0.7561(5) 0.0917(2) 0.0307(10) Uani 1 1 d . . . . .
H6AA H 0.057348 0.781428 0.053522 0.046 Uiso 1 1 calc R U . . .
H6AB H -0.017871 0.831972 0.121405 0.046 Uiso 1 1 calc R U . . .
H6AC H -0.146191 0.731242 0.079099 0.046 Uiso 1 1 calc R U . . .
C7A C 0.3843(6) 0.7723(4) 0.12293(18) 0.0207(7) Uani 1 1 d . . . . .
H7AA H 0.398524 0.776876 0.076360 0.031 Uiso 1 1 calc R U . . .
H7AB H 0.511831 0.768415 0.143572 0.031 Uiso 1 1 calc R U . . .
H7AC H 0.315875 0.852083 0.137759 0.031 Uiso 1 1 calc R U . . .
N1A N 0.0803(5) 0.6417(4) 0.12308(15) 0.0206(6) Uani 1 1 d . . . . .
O1A O 0.5481(4) 0.5482(3) 0.18441(13) 0.0168(5) Uani 1 1 d . . . . .
H1A H 0.575399 0.490481 0.212363 0.025 Uiso 1 1 calc R U . . .
O2A O 0.3434(4) 0.3174(3) 0.20574(13) 0.0196(5) Uani 1 1 d . . . . .
C1B C 0.7093(5) 0.1151(3) 0.36593(15) 0.0109(5) Uani 1 1 d . . . . .
C2B C 0.6458(5) 0.2298(3) 0.33367(16) 0.0108(6) Uani 1 1 d . . . . .
C3B C 0.7742(4) 0.3371(3) 0.31883(15) 0.0098(5) Uani 1 1 d . . . . .
C4B C 0.9709(5) 0.3156(3) 0.33511(16) 0.0124(6) Uani 1 1 d . . . . .
H4B H 1.064066 0.381066 0.324301 0.015 Uiso 1 1 calc R U . . .
C5B C 1.0272(5) 0.2012(3) 0.36626(17) 0.0125(6) Uani 1 1 d . . . . .
H5B H 1.159657 0.188761 0.376540 0.015 Uiso 1 1 calc R U . . .
C6B C 0.9695(5) -0.0134(4) 0.41889(18) 0.0166(7) Uani 1 1 d . . . . .
H6BA H 0.939460 -0.094763 0.394401 0.025 Uiso 1 1 calc R U . . .
H6BB H 0.905816 -0.017344 0.460390 0.025 Uiso 1 1 calc R U . . .
H6BC H 1.108990 -0.006843 0.425731 0.025 Uiso 1 1 calc R U . . .
C7B C 0.5733(5) 0.0055(3) 0.38372(17) 0.0137(6) Uani 1 1 d . . . . .
H7BA H 0.449223 0.019581 0.361799 0.021 Uiso 1 1 calc R U . . .
H7BB H 0.554977 0.006148 0.430148 0.021 Uiso 1 1 calc R U . . .
H7BC H 0.626807 -0.081103 0.370848 0.021 Uiso 1 1 calc R U . . .
N1B N 0.9001(4) 0.1054(3) 0.38284(14) 0.0113(5) Uani 1 1 d . . . . .
O1B O 0.4544(3) 0.2388(3) 0.32002(12) 0.0138(5) Uani 1 1 d . . . . .
H1B H 0.437990 0.277578 0.284660 0.021 Uiso 1 1 calc R U . . .
O2B O 0.7103(3) 0.4468(2) 0.29240(12) 0.0111(4) Uani 1 1 d . . . . .
C8A C 0.1347(5) 0.8348(4) 0.26655(15) 0.0129(6) Uani 1 1 d . . . . .
C9A C -0.0287(5) 0.7535(3) 0.27123(15) 0.0114(6) Uani 1 1 d . . . . .
C10A C -0.2105(5) 0.8043(4) 0.25475(17) 0.0145(6) Uani 1 1 d . . . . .
H10A H -0.321524 0.749479 0.258468 0.017 Uiso 1 1 calc R U . . .
C11A C -0.2280(5) 0.9356(4) 0.23287(18) 0.0174(7) Uani 1 1 d . . . . .
H11A H -0.350870 0.969958 0.220901 0.021 Uiso 1 1 calc R U . . .
C12A C -0.0659(6) 1.0165(4) 0.22850(18) 0.0185(7) Uani 1 1 d . . . . .
H12A H -0.079036 1.106277 0.213931 0.022 Uiso 1 1 calc R U . . .
C13A C 0.1167(5) 0.9669(4) 0.24540(17) 0.0156(6) Uani 1 1 d . . . . .
H13A H 0.227117 1.022576 0.242472 0.019 Uiso 1 1 calc R U . . .
O3A O 0.3152(4) 0.7880(3) 0.28248(13) 0.0173(5) Uani 1 1 d . . . . .
H3A H 0.305761 0.712549 0.299998 0.026 Uiso 1 1 calc R U . . .
O4A O 0.0018(3) 0.6260(2) 0.29408(12) 0.0133(4) Uani 1 1 d . . . . .
H4A1 H -0.102005 0.582892 0.292445 0.020 Uiso 1 1 calc R U . . .
C8B C 0.3178(5) 0.6869(3) 0.44165(16) 0.0124(6) Uani 1 1 d . . . . .
C9B C 0.4664(5) 0.6240(3) 0.40733(15) 0.0116(6) Uani 1 1 d . . . . .
C10B C 0.6558(5) 0.6363(4) 0.42883(16) 0.0138(6) Uani 1 1 d . . . . .
H10B H 0.756010 0.593042 0.406365 0.017 Uiso 1 1 calc R U . . .
C11B C 0.6995(5) 0.7125(4) 0.48363(16) 0.0141(6) Uani 1 1 d . . . . .
H11B H 0.829099 0.720224 0.498365 0.017 Uiso 1 1 calc R U . . .
C12B C 0.5536(5) 0.7765(4) 0.51627(16) 0.0156(6) Uani 1 1 d . . . . .
H12B H 0.583573 0.829442 0.552886 0.019 Uiso 1 1 calc R U . . .
C13B C 0.3626(5) 0.7631(4) 0.49536(17) 0.0147(6) Uani 1 1 d . . . . .
H13B H 0.262921 0.806361 0.518072 0.018 Uiso 1 1 calc R U . . .
O3B O 0.1290(4) 0.6730(3) 0.42250(13) 0.0171(5) Uani 1 1 d . . . . .
H3B H 0.123517 0.631489 0.387518 0.026 Uiso 1 1 calc R U . . .
O4B O 0.4100(3) 0.5544(3) 0.35333(12) 0.0144(5) Uani 1 1 d . . . . .
H4B1 H 0.507579 0.524566 0.334864 0.022 Uiso 1 1 calc R U . . .
C8C C 0.5575(8) 0.1394(6) 0.0863(3) 0.0158(17) Uani 0.578(7) 1 d G . P A 1
C9C C 0.3632(8) 0.1287(7) 0.0702(3) 0.0193(19) Uani 0.578(7) 1 d G . P A 1
H9C H 0.270146 0.175277 0.094530 0.023 Uiso 0.578(7) 1 calc R U P A 1
C10C C 0.3050(8) 0.0501(6) 0.0185(2) 0.0226(16) Uani 0.578(7) 1 d G . P A 1
H10C H 0.172198 0.042817 0.007483 0.027 Uiso 0.578(7) 1 calc R U P A 1
C11C C 0.4411(10) -0.0180(5) -0.0171(2) 0.0217(15) Uani 0.578(7) 1 d G . P A 1
H11C H 0.401318 -0.071790 -0.052472 0.026 Uiso 0.578(7) 1 calc R U P A 1
C12C C 0.6354(10) -0.0074(6) -0.0010(2) 0.0229(16) Uani 0.578(7) 1 d G . P A 1
H12C H 0.728388 -0.053938 -0.025380 0.028 Uiso 0.578(7) 1 calc R U P A 1
C13C C 0.6936(7) 0.0713(6) 0.0507(3) 0.0206(15) Uani 0.578(7) 1 d G . P A 1
O3C O 0.6313(7) 0.2146(5) 0.1371(2) 0.0194(11) Uani 0.578(7) 1 d . . P A 1
H3C H 0.567557 0.285703 0.140539 0.029 Uiso 0.578(7) 1 calc R U P A 1
O4C O 0.8821(10) 0.0792(8) 0.0632(4) 0.0418(18) Uani 0.578(7) 1 d . . P A 1
H4C H 0.911084 0.026615 0.093299 0.063 Uiso 0.578(7) 1 calc R U P A 1
C8' C 0.4207(10) 0.1138(10) 0.0776(4) 0.017(3) Uani 0.422(7) 1 d G . P A 2
C9' C 0.3890(10) 0.0332(8) 0.0242(3) 0.018(2) Uani 0.422(7) 1 d G . P A 2
C10' C 0.5441(13) -0.0140(7) -0.0104(3) 0.019(2) Uani 0.422(7) 1 d G . P A 2
H10' H 0.522448 -0.069134 -0.046929 0.023 Uiso 0.422(7) 1 calc R U P A 2
C11' C 0.7308(11) 0.0194(8) 0.0083(3) 0.025(2) Uani 0.422(7) 1 d G . P A 2
H11' H 0.836817 -0.012902 -0.015340 0.030 Uiso 0.422(7) 1 calc R U P A 2
C12' C 0.7625(10) 0.1000(9) 0.0617(4) 0.022(2) Uani 0.422(7) 1 d G . P A 2
H12' H 0.890119 0.122834 0.074571 0.027 Uiso 0.422(7) 1 calc R U P A 2
C13' C 0.6074(12) 0.1472(10) 0.0964(4) 0.022(3) Uani 0.422(7) 1 d G . P A 2
H13' H 0.629050 0.202340 0.132894 0.027 Uiso 0.422(7) 1 calc R U P A 2
O3' O 0.2566(9) 0.1517(7) 0.1107(3) 0.0198(15) Uani 0.422(7) 1 d . . P A 2
H3' H 0.288568 0.200047 0.142011 0.030 Uiso 0.422(7) 1 calc R U P A 2
O4' O 0.2137(13) -0.0044(9) 0.0049(4) 0.033(2) Uani 0.422(7) 1 d . . P A 2
H4' H 0.131371 0.046055 0.021380 0.049 Uiso 0.422(7) 1 calc R U P A 2

loop_
_atom_site_aniso_label
_atom_site_aniso_U_11
_atom_site_aniso_U_22
_atom_site_aniso_U_33
_atom_site_aniso_U_23
_atom_site_aniso_U_13
_atom_site_aniso_U_12
C1A 0.0151(15) 0.0208(17) 0.0123(14) -0.0011(13) -0.0009(11) 0.0005(13)
C2A 0.0134(15) 0.0190(16) 0.0112(13) -0.0009(12) -0.0013(11) -0.0018(12)
C3A 0.0175(15) 0.0209(17) 0.0085(13) -0.0001(12) -0.0002(11) -0.0051(13)
C4A 0.0164(16) 0.032(2) 0.0186(17) 0.0004(15) -0.0005(13) -0.0121(15)
C5A 0.0114(15) 0.043(2) 0.0195(17) -0.0004(16) -0.0014(13) -0.0036(15)
C6A 0.028(2) 0.039(2) 0.0247(19) 0.0051(18) -0.0063(16) 0.0151(19)
C7A 0.0240(18) 0.0203(17) 0.0177(16) 0.0034(14) -0.0020(13) 0.0004(14)
N1A 0.0143(14) 0.0321(18) 0.0152(13) 0.0035(13) -0.0020(11) 0.0059(13)
O1A 0.0130(11) 0.0200(12) 0.0173(12) 0.0062(10) -0.0053(9) -0.0045(10)
O2A 0.0253(13) 0.0184(13) 0.0150(11) 0.0017(10) -0.0040(10) -0.0048(10)
C1B 0.0116(13) 0.0100(13) 0.0111(13) 0.0010(11) -0.0007(10) -0.0007(11)
C2B 0.0097(13) 0.0094(13) 0.0135(13) -0.0002(11) -0.0005(10) -0.0010(10)
C3B 0.0091(13) 0.0100(13) 0.0102(13) -0.0007(11) -0.0023(10) -0.0005(11)
C4B 0.0098(13) 0.0114(14) 0.0158(14) -0.0002(11) -0.0012(11) -0.0012(11)
C5B 0.0074(13) 0.0132(14) 0.0170(14) 0.0003(11) -0.0010(10) 0.0000(11)
C6B 0.0166(16) 0.0121(14) 0.0209(16) 0.0062(12) -0.0037(13) 0.0036(12)
C7B 0.0147(15) 0.0089(13) 0.0175(15) 0.0029(11) 0.0015(12) -0.0026(11)
N1B 0.0107(12) 0.0082(12) 0.0150(12) 0.0006(10) -0.0016(10) 0.0012(9)
O1B 0.0089(10) 0.0155(11) 0.0170(11) 0.0054(9) -0.0025(8) -0.0019(8)
O2B 0.0102(10) 0.0090(10) 0.0141(10) 0.0018(8) -0.0012(8) 0.0006(8)
C8A 0.0126(14) 0.0152(15) 0.0106(13) -0.0009(11) -0.0029(11) -0.0032(12)
C9A 0.0146(14) 0.0093(13) 0.0103(13) 0.0009(10) -0.0028(11) -0.0017(11)
C10A 0.0127(14) 0.0145(15) 0.0162(14) -0.0030(12) -0.0014(11) -0.0012(12)
C11A 0.0165(15) 0.0174(16) 0.0183(15) -0.0001(13) -0.0038(12) 0.0042(13)
C12A 0.0244(18) 0.0112(14) 0.0199(16) 0.0026(12) -0.0032(14) 0.0006(13)
C13A 0.0180(15) 0.0144(15) 0.0144(14) -0.0007(12) 0.0000(12) -0.0044(12)
O3A 0.0096(11) 0.0167(12) 0.0256(13) 0.0011(10) -0.0018(9) -0.0027(9)
O4A 0.0122(10) 0.0102(10) 0.0174(11) 0.0031(9) -0.0040(8) -0.0031(8)
C8B 0.0111(14) 0.0125(14) 0.0136(14) 0.0030(11) 0.0002(11) 0.0005(11)
C9B 0.0116(13) 0.0103(13) 0.0128(13) -0.0001(11) -0.0017(11) -0.0008(11)
C10B 0.0114(14) 0.0145(14) 0.0154(14) 0.0021(12) -0.0012(11) 0.0019(11)
C11B 0.0135(14) 0.0156(15) 0.0130(14) 0.0037(12) -0.0022(11) -0.0011(12)
C12B 0.0191(16) 0.0171(16) 0.0106(13) 0.0026(12) -0.0006(11) 0.0007(13)
C13B 0.0144(15) 0.0150(15) 0.0146(14) 0.0009(12) 0.0017(11) 0.0031(12)
O3B 0.0096(11) 0.0249(14) 0.0166(12) -0.0023(10) -0.0014(9) 0.0027(9)
O4B 0.0101(10) 0.0158(11) 0.0174(11) -0.0061(9) -0.0017(8) 0.0029(9)
C8C 0.019(4) 0.015(3) 0.012(3) 0.003(2) -0.002(3) 0.003(3)
C9C 0.021(4) 0.015(4) 0.023(4) -0.003(3) -0.001(3) 0.001(3)
C10C 0.024(4) 0.026(4) 0.017(3) -0.001(3) -0.006(3) -0.010(4)
C11C 0.038(5) 0.016(3) 0.011(3) 0.002(2) -0.002(3) -0.002(3)
C12C 0.030(5) 0.023(4) 0.015(3) 0.004(3) 0.000(4) 0.005(4)
C13C 0.016(4) 0.026(4) 0.020(3) 0.008(3) 0.000(3) 0.006(3)
O3C 0.013(2) 0.021(2) 0.024(2) -0.0045(19) -0.0078(17) 0.0017(17)
O4C 0.027(3) 0.050(4) 0.048(4) -0.005(3) -0.011(3) 0.003(3)
C8' 0.029(7) 0.012(4) 0.012(4) -0.002(3) 0.002(4) 0.006(5)
C9' 0.020(5) 0.016(4) 0.018(4) 0.007(3) -0.003(4) -0.003(4)
C10' 0.025(6) 0.019(4) 0.014(4) -0.001(3) -0.001(5) -0.005(5)
C11' 0.021(5) 0.029(5) 0.024(5) 0.007(4) 0.002(4) 0.002(4)
C12' 0.005(5) 0.036(6) 0.026(5) 0.001(4) -0.002(4) 0.001(4)
C13' 0.022(6) 0.025(5) 0.020(5) 0.007(4) -0.003(4) 0.001(4)
O3' 0.016(3) 0.025(3) 0.019(3) -0.009(2) 0.005(2) -0.003(2)
O4' 0.032(4) 0.040(5) 0.026(4) -0.004(3) -0.001(3) 0.001(4)

loop_
_atom_type_symbol
_atom_type_description
_atom_type_scat_dispersion_real
_atom_type_scat_dispersion_imag
_atom_type_scat_source
C C 0.0033 0.0016 'International Tables Vol C Tables 4.2.6.8 and 6.1.1.4'
H H 0.0000 0.0000 'International Tables Vol C Tables 4.2.6.8 and 6.1.1.4'
N N 0.0061 0.0033 'International Tables Vol C Tables 4.2.6.8 and 6.1.1.4'
O O 0.0106 0.0060 'International Tables Vol C Tables 4.2.6.8 and 6.1.1.4'

loop_
_geom_angle_atom_site_label_1
_geom_angle_atom_site_label_2
_geom_angle_atom_site_label_3
_geom_angle
_geom_angle_site_symmetry_1
_geom_angle_site_symmetry_3
_geom_angle_publ_flag
C2A C1A N1A 118.7(3) . . ?
C2A C1A C7A 121.9(3) . . ?
N1A C1A C7A 119.3(3) . . ?
O1A C2A C1A 118.4(3) . . ?
O1A C2A C3A 119.2(3) . . ?
C1A C2A C3A 122.3(3) . . ?
O2A C3A C4A 124.0(3) . . ?
O2A C3A C2A 120.1(3) . . ?
C4A C3A C2A 115.8(3) . . ?
C5A C4A C3A 120.6(4) . . ?
C5A C4A H4A 119.7 . . ?
C3A C4A H4A 119.7 . . ?
C4A C5A N1A 121.9(3) . . ?
C4A C5A H5A 119.1 . . ?
N1A C5A H5A 119.1 . . ?
N1A C6A H6AA 109.5 . . ?
N1A C6A H6AB 109.5 . . ?
H6AA C6A H6AB 109.5 . . ?
N1A C6A H6AC 109.5 . . ?
H6AA C6A H6AC 109.5 . . ?
H6AB C6A H6AC 109.5 . . ?
C1A C7A H7AA 109.5 . . ?
C1A C7A H7AB 109.5 . . ?
H7AA C7A H7AB 109.5 . . ?
C1A C7A H7AC 109.5 . . ?
H7AA C7A H7AC 109.5 . . ?
H7AB C7A H7AC 109.5 . . ?
C5A N1A C1A 120.7(3) . . ?
C5A N1A C6A 119.4(3) . . ?
C1A N1A C6A 119.9(4) . . ?
C2A O1A H1A 109.5 . . ?
N1B C1B C2B 118.6(3) . . ?
N1B C1B C7B 119.8(3) . . ?
C2B C1B C7B 121.6(3) . . ?
O1B C2B C1B 117.1(3) . . ?
O1B C2B C3B 121.1(3) . . ?
C1B C2B C3B 121.7(3) . . ?
O2B C3B C4B 123.3(3) . . ?
O2B C3B C2B 120.8(3) . . ?
C4B C3B C2B 115.9(3) . . ?
C5B C4B C3B 120.5(3) . . ?
C5B C4B H4B 119.8 . . ?
C3B C4B H4B 119.8 . . ?
N1B C5B C4B 122.0(3) . . ?
N1B C5B H5B 119.0 . . ?
C4B C5B H5B 119.0 . . ?
N1B C6B H6BA 109.5 . . ?
N1B C6B H6BB 109.5 . . ?
H6BA C6B H6BB 109.5 . . ?
N1B C6B H6BC 109.5 . . ?
H6BA C6B H6BC 109.5 . . ?
H6BB C6B H6BC 109.5 . . ?
C1B C7B H7BA 109.5 . . ?
C1B C7B H7BB 109.5 . . ?
H7BA C7B H7BB 109.5 . . ?
C1B C7B H7BC 109.5 . . ?
H7BA C7B H7BC 109.5 . . ?
H7BB C7B H7BC 109.5 . . ?
C5B N1B C1B 121.2(3) . . ?
C5B N1B C6B 119.2(3) . . ?
C1B N1B C6B 119.6(3) . . ?
C2B O1B H1B 109.5 . . ?
O3A C8A C13A 118.3(3) . . ?
O3A C8A C9A 121.6(3) . . ?
C13A C8A C9A 120.1(3) . . ?
O4A C9A C10A 123.7(3) . . ?
O4A C9A C8A 116.1(3) . . ?
C10A C9A C8A 120.2(3) . . ?
C11A C10A C9A 119.7(3) . . ?
C11A C10A H10A 120.2 . . ?
C9A C10A H10A 120.2 . . ?
C12A C11A C10A 120.1(3) . . ?
C12A C11A H11A 119.9 . . ?
C10A C11A H11A 119.9 . . ?
C11A C12A C13A 120.6(3) . . ?
C11A C12A H12A 119.7 . . ?
C13A C12A H12A 119.7 . . ?
C8A C13A C12A 119.3(3) . . ?
C8A C13A H13A 120.4 . . ?
C12A C13A H13A 120.4 . . ?
C8A O3A H3A 109.5 . . ?
C9A O4A H4A1 109.5 . . ?
O3B C8B C13B 119.5(3) . . ?
O3B C8B C9B 120.7(3) . . ?
C13B C8B C9B 119.8(3) . . ?
O4B C9B C10B 124.5(3) . . ?
O4B C9B C8B 116.0(3) . . ?
C10B C9B C8B 119.5(3) . . ?
C9B C10B C11B 120.2(3) . . ?
C9B C10B H10B 119.9 . . ?
C11B C10B H10B 119.9 . . ?
C12B C11B C10B 120.0(3) . . ?
C12B C11B H11B 120.0 . . ?
C10B C11B H11B 120.0 . . ?
C11B C12B C13B 120.1(3) . . ?
C11B C12B H12B 120.0 . . ?
C13B C12B H12B 120.0 . . ?
C8B C13B C12B 120.4(3) . . ?
C8B C13B H13B 119.8 . . ?
C12B C13B H13B 119.8 . . ?
C8B O3B H3B 109.5 . . ?
C9B O4B H4B1 109.5 . . ?
C9C C8C C13C 120.0 . . ?
C9C C8C O3C 124.8(4) . . ?
C13C C8C O3C 115.2(4) . . ?
C10C C9C C8C 120.0 . . ?
C10C C9C H9C 120.0 . . ?
C8C C9C H9C 120.0 . . ?
C9C C10C C11C 120.0 . . ?
C9C C10C H10C 120.0 . . ?
C11C C10C H10C 120.0 . . ?
C12C C11C C10C 120.0 . . ?
C12C C11C H11C 120.0 . . ?
C10C C11C H11C 120.0 . . ?
C13C C12C C11C 120.0 . . ?
C13C C12C H12C 120.0 . . ?
C11C C12C H12C 120.0 . . ?
O4C C13C C12C 117.3(5) . . ?
O4C C13C C8C 122.7(5) . . ?
C12C C13C C8C 120.0 . . ?
C8C O3C H3C 109.5 . . ?
C13C O4C H4C 109.5 . . ?
C9' C8' C13' 120.0 . . ?
C9' C8' O3' 115.7(6) . . ?
C13' C8' O3' 124.2(6) . . ?
O4' C9' C10' 117.4(6) . . ?
O4' C9' C8' 122.6(6) . . ?
C10' C9' C8' 120.0 . . ?
C9' C10' C11' 120.0 . . ?
C9' C10' H10' 120.0 . . ?
C11' C10' H10' 120.0 . . ?
C10' C11' C12' 120.0 . . ?
C10' C11' H11' 120.0 . . ?
C12' C11' H11' 120.0 . . ?
C13' C12' C11' 120.0 . . ?
C13' C12' H12' 120.0 . . ?
C11' C12' H12' 120.0 . . ?
C12' C13' C8' 120.0 . . ?
C12' C13' H13' 120.0 . . ?
C8' C13' H13' 120.0 . . ?
C8' O3' H3' 109.5 . . ?
C9' O4' H4' 109.5 . . ?

loop_
_geom_bond_atom_site_label_1
_geom_bond_atom_site_label_2
_geom_bond_distance
_geom_bond_site_symmetry_2
_geom_bond_publ_flag
C1A C2A 1.369(5) . ?
C1A N1A 1.374(4) . ?
C1A C7A 1.501(5) . ?
C2A O1A 1.363(4) . ?
C2A C3A 1.430(5) . ?
C3A O2A 1.296(5) . ?
C3A C4A 1.411(5) . ?
C4A C5A 1.355(6) . ?
C4A H4A 0.9500 . ?
C5A N1A 1.362(6) . ?
C5A H5A 0.9500 . ?
C6A N1A 1.467(6) . ?
C6A H6AA 0.9800 . ?
C6A H6AB 0.9800 . ?
C6A H6AC 0.9800 . ?
C7A H7AA 0.9800 . ?
C7A H7AB 0.9800 . ?
C7A H7AC 0.9800 . ?
O1A H1A 0.8400 . ?
C1B N1B 1.370(4) . ?
C1B C2B 1.397(4) . ?
C1B C7B 1.496(5) . ?
C2B O1B 1.358(4) . ?
C2B C3B 1.431(4) . ?
C3B O2B 1.301(4) . ?
C3B C4B 1.419(4) . ?
C4B C5B 1.368(5) . ?
C4B H4B 0.9500 . ?
C5B N1B 1.351(4) . ?
C5B H5B 0.9500 . ?
C6B N1B 1.481(4) . ?
C6B H6BA 0.9800 . ?
C6B H6BB 0.9800 . ?
C6B H6BC 0.9800 . ?
C7B H7BA 0.9800 . ?
C7B H7BB 0.9800 . ?
C7B H7BC 0.9800 . ?
O1B H1B 0.8400 . ?
C8A O3A 1.375(4) . ?
C8A C13A 1.395(5) . ?
C8A C9A 1.400(4) . ?
C9A O4A 1.375(4) . ?
C9A C10A 1.399(5) . ?
C10A C11A 1.393(5) . ?
C10A H10A 0.9500 . ?
C11A C12A 1.390(5) . ?
C11A H11A 0.9500 . ?
C12A C13A 1.403(5) . ?
C12A H12A 0.9500 . ?
C13A H13A 0.9500 . ?
O3A H3A 0.8400 . ?
O4A H4A1 0.8400 . ?
C8B O3B 1.372(4) . ?
C8B C13B 1.386(5) . ?
C8B C9B 1.414(5) . ?
C9B O4B 1.376(4) . ?
C9B C10B 1.389(4) . ?
C10B C11B 1.403(5) . ?
C10B H10B 0.9500 . ?
C11B C12B 1.387(5) . ?
C11B H11B 0.9500 . ?
C12B C13B 1.397(5) . ?
C12B H12B 0.9500 . ?
C13B H13B 0.9500 . ?
O3B H3B 0.8400 . ?
O4B H4B1 0.8400 . ?
C8C C9C 1.3900 . ?
C8C C13C 1.3900 . ?
C8C O3C 1.391(6) . ?
C9C C10C 1.3900 . ?
C9C H9C 0.9500 . ?
C10C C11C 1.3900 . ?
C10C H10C 0.9500 . ?
C11C C12C 1.3900 . ?
C11C H11C 0.9500 . ?
C12C C13C 1.3900 . ?
C12C H12C 0.9500 . ?
C13C O4C 1.334(8) . ?
O3C H3C 0.8400 . ?
O4C H4C 0.8400 . ?
C8' C9' 1.3900 . ?
C8' C13' 1.3900 . ?
C8' O3' 1.394(8) . ?
C9' O4' 1.331(11) . ?
C9' C10' 1.3900 . ?
C10' C11' 1.3900 . ?
C10' H10' 0.9500 . ?
C11' C12' 1.3900 . ?
C11' H11' 0.9500 . ?
C12' C13' 1.3900 . ?
C12' H12' 0.9500 . ?
C13' H13' 0.9500 . ?
O3' H3' 0.8400 . ?
O4' H4' 0.8400 . ?

loop_
_geom_hbond_atom_site_label_D
_geom_hbond_atom_site_label_H
_geom_hbond_atom_site_label_A
_geom_hbond_distance_DH
_geom_hbond_distance_HA
_geom_hbond_distance_DA
_geom_hbond_angle_DHA
_geom_hbond_site_symmetry_A
_geom_hbond_publ_flag
O1A H1A O2B 0.84 1.95 2.702(3) 148.0 . yes
O1B H1B O2A 0.84 1.81 2.617(4) 160.8 . yes
O3A H3A O4A 0.84 2.28 2.726(3) 113.2 . yes
O3A H3A O4B 0.84 2.06 2.833(4) 153.4 . yes
O4A H4A1 O2B 0.84 1.88 2.702(3) 164.5 1_455 yes
O3B H3B O4A 0.84 2.11 2.849(4) 145.8 . yes
O3B H3B O4B 0.84 2.26 2.719(4) 114.5 . yes
O4B H4B1 O2B 0.84 1.85 2.686(3) 175.3 . yes
O3C^a^ H3C^a^ O2A 0.84 2.11 2.684(6) 125.3 . yes
O3'^b^ H3'^b^ O2A 0.84 1.81 2.646(7) 174.3 . yes
O4'^b^ H4'^b^ O3'^b^ 0.84 2.30 2.715(11) 110.8 . yes
C5A H5A O1A 0.95 2.42 3.164(5) 135.0 1_455 yes
C4B H4B O4A 0.95 2.56 3.223(4) 127.0 1_655 yes
C5B H5B O1B 0.95 2.43 3.159(4) 133.2 1_655 yes
C10C^a^ H10C^a^ O4C^a^ 0.95 2.37 3.112(9) 134.4 1_455 yes

loop_
_geom_torsion_atom_site_label_1
_geom_torsion_atom_site_label_2
_geom_torsion_atom_site_label_3
_geom_torsion_atom_site_label_4
_geom_torsion
_geom_torsion_site_symmetry_1
_geom_torsion_site_symmetry_2
_geom_torsion_site_symmetry_3
_geom_torsion_site_symmetry_4
_geom_torsion_publ_flag
N1A C1A C2A O1A 178.1(3) . . . . ?
C7A C1A C2A O1A 0.7(5) . . . . ?
N1A C1A C2A C3A 2.0(5) . . . . ?
C7A C1A C2A C3A -175.4(3) . . . . ?
O1A C2A C3A O2A -1.2(5) . . . . ?
C1A C2A C3A O2A 174.9(3) . . . . ?
O1A C2A C3A C4A -178.5(3) . . . . ?
C1A C2A C3A C4A -2.4(5) . . . . ?
O2A C3A C4A C5A -176.6(4) . . . . ?
C2A C3A C4A C5A 0.6(5) . . . . ?
C3A C4A C5A N1A 1.6(6) . . . . ?
C4A C5A N1A C1A -2.1(6) . . . . ?
C4A C5A N1A C6A 178.7(4) . . . . ?
C2A C1A N1A C5A 0.3(5) . . . . ?
C7A C1A N1A C5A 177.8(4) . . . . ?
C2A C1A N1A C6A 179.5(4) . . . . ?
C7A C1A N1A C6A -3.0(5) . . . . ?
N1B C1B C2B O1B -177.3(3) . . . . ?
C7B C1B C2B O1B 1.1(5) . . . . ?
N1B C1B C2B C3B -0.8(5) . . . . ?
C7B C1B C2B C3B 177.5(3) . . . . ?
O1B C2B C3B O2B 0.7(5) . . . . ?
C1B C2B C3B O2B -175.6(3) . . . . ?
O1B C2B C3B C4B -179.7(3) . . . . ?
C1B C2B C3B C4B 4.0(5) . . . . ?
O2B C3B C4B C5B 176.1(3) . . . . ?
C2B C3B C4B C5B -3.5(5) . . . . ?
C3B C4B C5B N1B -0.2(5) . . . . ?
C4B C5B N1B C1B 3.7(5) . . . . ?
C4B C5B N1B C6B -177.5(3) . . . . ?
C2B C1B N1B C5B -3.1(5) . . . . ?
C7B C1B N1B C5B 178.5(3) . . . . ?
C2B C1B N1B C6B 178.1(3) . . . . ?
C7B C1B N1B C6B -0.3(5) . . . . ?
O3A C8A C9A O4A 1.6(5) . . . . ?
C13A C8A C9A O4A -178.4(3) . . . . ?
O3A C8A C9A C10A 179.9(3) . . . . ?
C13A C8A C9A C10A 0.0(5) . . . . ?
O4A C9A C10A C11A 179.0(3) . . . . ?
C8A C9A C10A C11A 0.8(5) . . . . ?
C9A C10A C11A C12A -1.1(5) . . . . ?
C10A C11A C12A C13A 0.6(6) . . . . ?
O3A C8A C13A C12A 179.6(3) . . . . ?
C9A C8A C13A C12A -0.5(5) . . . . ?
C11A C12A C13A C8A 0.2(5) . . . . ?
O3B C8B C9B O4B 2.6(5) . . . . ?
C13B C8B C9B O4B -177.7(3) . . . . ?
O3B C8B C9B C10B -178.0(3) . . . . ?
C13B C8B C9B C10B 1.6(5) . . . . ?
O4B C9B C10B C11B 178.3(3) . . . . ?
C8B C9B C10B C11B -1.0(5) . . . . ?
C9B C10B C11B C12B -0.4(5) . . . . ?
C10B C11B C12B C13B 1.2(5) . . . . ?
O3B C8B C13B C12B 178.8(3) . . . . ?
C9B C8B C13B C12B -0.9(5) . . . . ?
C11B C12B C13B C8B -0.6(5) . . . . ?
C13C C8C C9C C10C 0.0 . . . . ?
O3C C8C C9C C10C -179.7(7) . . . . ?
C8C C9C C10C C11C 0.0 . . . . ?
C9C C10C C11C C12C 0.0 . . . . ?
C10C C11C C12C C13C 0.0 . . . . ?
C11C C12C C13C O4C -179.1(6) . . . . ?
C11C C12C C13C C8C 0.0 . . . . ?
C9C C8C C13C O4C 179.0(7) . . . . ?
O3C C8C C13C O4C -1.3(7) . . . . ?
C9C C8C C13C C12C 0.0 . . . . ?
O3C C8C C13C C12C 179.7(6) . . . . ?
C13' C8' C9' O4' 178.4(8) . . . . ?
O3' C8' C9' O4' 0.9(9) . . . . ?
C13' C8' C9' C10' 0.0 . . . . ?
O3' C8' C9' C10' -177.5(8) . . . . ?
O4' C9' C10' C11' -178.5(8) . . . . ?
C8' C9' C10' C11' 0.0 . . . . ?
C9' C10' C11' C12' 0.0 . . . . ?
C10' C11' C12' C13' 0.0 . . . . ?
C11' C12' C13' C8' 0.0 . . . . ?
C9' C8' C13' C12' 0.0 . . . . ?
O3' C8' C13' C12' 177.3(9) . . . . ?

_cod_database_fobs_code 2022890
